data_7232202
loop_
_publ_author_name
'Castillo, Oscar'
'Delgado, Esther'
'Hern\'andez, Diego'
'Hern\'andez, Elisa'
'Mart\'in, Avelino'
'Zamora, F\'elix'

_publ_section_title
;
 Synthesis and structural characterization of transition metal dithiolene
 derivatives containing divalent metals as counter-cations
;
_journal_issue 9
_journal_name_full CrystEngComm
_journal_page_first 1423
_journal_paper_doi 10.1039/C8CE01916A
_journal_volume 21
_journal_year 2019
_chemical_compound_source 'synthesis as described'
_chemical_formula_moiety 'C42 H44 Ba Cl8 Fe2 O6 S8'
_chemical_formula_sum 'C42 H44 Ba Cl8 Fe2 O6 S8'
_chemical_formula_weight 1433.89
_space_group_IT_number 2
_space_group_name_Hall '-P 1'
_space_group_name_H-M_alt 'P -1'
_symmetry_cell_setting triclinic
_symmetry_Int_Tables_number 2
_symmetry_space_group_name_Hall '-P 1'
_symmetry_space_group_name_H-M 'P -1'
_atom_sites_solution_hydrogens geom
_atom_sites_solution_primary direct
_atom_sites_solution_secondary difmap
_audit_conform_dict_location ftp://ftp.iucr.org/pub/cif_core.dic
_audit_conform_dict_name cif_core.dic
_audit_conform_dict_version 2.4.3
_audit_creation_date 2017-12-07T14:54:34-00:00
_audit_creation_method 'WinGX routine CIF_UPDATE'
_audit_update_record
;
2018-04-04 deposited with the CCDC.
2019-01-22 downloaded from the CCDC.
;
_cell_angle_alpha 94.871(12)
_cell_angle_beta 97.871(11)
_cell_angle_gamma 94.413(15)
_cell_formula_units_Z 2
_cell_length_a 10.672(3)
_cell_length_b 10.887(3)
_cell_length_c 25.613(2)
_cell_measurement_reflns_used 3420
_cell_measurement_temperature 200(2)
_cell_measurement_theta_max 20
_cell_measurement_theta_min 3
_cell_measurement_wavelength 0.71073
_cell_volume 2925.3(12)
_computing_cell_refinement 'Dirax/lsq (Duisenberg & Schreurs, 1989-2000)'
_computing_data_collection 'Collect (Bruker AXS BV, 1997-2004)'
_computing_data_reduction 'EvalCCD (Duisenberg & Schreurs 1990-2000)'
_computing_molecular_graphics 'MERCURY (Macrae et al., 2006)'
_computing_publication_material 'WinGX publication routines (Farrugia, 2012)'
_computing_structure_refinement 'SHELXL-2017/1 (Sheldrick, 2017)'
_computing_structure_solution 'SHELXS-97 (Sheldrick, 2008)'
_diffrn_ambient_temperature 200(2)
_diffrn_detector 'CCD plate'
_diffrn_detector_area_resol_mean 9
_diffrn_measured_fraction_theta_full 0.974
_diffrn_measured_fraction_theta_max 0.972
_diffrn_measurement_device '95mm CCD camera on \k-goniostat'
_diffrn_measurement_device_type KappaCCD
_diffrn_measurement_method 'CCD rotation images, thick slices'
_diffrn_orient_matrix_type X=UH
_diffrn_orient_matrix_UB_11 0.01
_diffrn_orient_matrix_UB_12 0
_diffrn_orient_matrix_UB_13 0
_diffrn_orient_matrix_UB_21 0
_diffrn_orient_matrix_UB_22 0.01
_diffrn_orient_matrix_UB_23 0
_diffrn_orient_matrix_UB_31 0
_diffrn_orient_matrix_UB_32 0
_diffrn_orient_matrix_UB_33 0.01
_diffrn_radiation_monochromator 'horizonally mounted graphite crystal'
_diffrn_radiation_probe x-ray
_diffrn_radiation_type MoK\a
_diffrn_radiation_wavelength 0.71073
_diffrn_reflns_av_R_equivalents 0.0786
_diffrn_reflns_av_unetI/netI 0.0868
_diffrn_reflns_Laue_measured_fraction_full 0.974
_diffrn_reflns_Laue_measured_fraction_max 0.972
_diffrn_reflns_limit_h_max 12
_diffrn_reflns_limit_h_min -12
_diffrn_reflns_limit_k_max 13
_diffrn_reflns_limit_k_min -13
_diffrn_reflns_limit_l_max 30
_diffrn_reflns_limit_l_min -30
_diffrn_reflns_number 38379
_diffrn_reflns_point_group_measured_fraction_full 0.974
_diffrn_reflns_point_group_measured_fraction_max 0.972
_diffrn_reflns_reduction_process
;
        Scaled and merged with Sortav
        R.H. Blessing, (1987) Cryst. Rev. 1, 3-58
        R.H. Blessing, (1989) J. Appl. Cryst. 22, 396-397
;
_diffrn_reflns_theta_full 25
_diffrn_reflns_theta_max 25.24
_diffrn_reflns_theta_min 3.011
_diffrn_source 'Enraf Nonius FR590'
_diffrn_standards_number 0
_exptl_absorpt_coefficient_mu 1.847
_exptl_absorpt_correction_T_max 0.31
_exptl_absorpt_correction_T_min 0.248
_exptl_absorpt_correction_type multi-scan
_exptl_absorpt_process_details
;
 R.H. Blessing, Acta Cryst. (1995), A51, 33-38
;
_exptl_crystal_colour 'dark blue'
_exptl_crystal_density_diffrn 1.628
_exptl_crystal_density_method 'not measured'
_exptl_crystal_description prism
_exptl_crystal_F_000 1432
_exptl_crystal_size_max 0.33
_exptl_crystal_size_mid 0.3
_exptl_crystal_size_min 0.18
_refine_diff_density_max 1.435
_refine_diff_density_min -0.901
_refine_diff_density_rms 0.145
_refine_ls_extinction_method none
_refine_ls_goodness_of_fit_ref 1.115
_refine_ls_hydrogen_treatment constr
_refine_ls_matrix_type full
_refine_ls_number_constraints 0
_refine_ls_number_parameters 580
_refine_ls_number_reflns 10277
_refine_ls_number_restraints 0
_refine_ls_restrained_S_all 1.115
_refine_ls_R_factor_all 0.134
_refine_ls_R_factor_gt 0.0763
_refine_ls_shift/su_max 0.001
_refine_ls_shift/su_mean 0
_refine_ls_structure_factor_coef Fsqd
_refine_ls_weighting_details 'w=1/[\s^2^(Fo^2^)+35.9810P] where P=(Fo^2^+2Fc^2^)/3'
_refine_ls_weighting_scheme calc
_refine_ls_wR_factor_gt 0.1412
_refine_ls_wR_factor_ref 0.1668
_reflns_Friedel_coverage 0
_reflns_number_gt 6663
_reflns_number_total 10277
_reflns_threshold_expression 'I > 2\s(I)'
_cod_data_source_file c8ce01916a2.cif
_cod_data_source_block DH43F_FeBa
_cod_depositor_comments 'Adding full bibliography for 7232202--7232208.cif.'
_cod_original_cell_volume 2925.1(11)
_cod_database_code 7232202

loop_
_symmetry_equiv_pos_as_xyz
'x, y, z'
'-x, -y, -z'

loop_
_atom_site_label
_atom_site_type_symbol
_atom_site_fract_x
_atom_site_fract_y
_atom_site_fract_z
_atom_site_U_iso_or_equiv
_atom_site_adp_type
_atom_site_occupancy
_atom_site_site_symmetry_order
_atom_site_calc_flag
_atom_site_refinement_flags_posn
_atom_site_refinement_flags_adp
C1 C 0.2351(9) -0.0358(10) 0.1023(3) 0.037(2) Uani 1 1 d . .
C2 C 0.2106(10) -0.1178(10) 0.0560(4) 0.043(3) Uani 1 1 d . .
C3 C 0.1763(11) -0.0753(13) 0.0072(4) 0.061(3) Uani 1 1 d . .
H3 H 0.160898 -0.131472 -0.023962 0.073 Uiso 1 1 calc R U
C4 C 0.1645(12) 0.0481(13) 0.0040(4) 0.061(3) Uani 1 1 d . .
H4 H 0.140649 0.077044 -0.029566 0.073 Uiso 1 1 calc R U
C5 C 0.1868(11) 0.1320(11) 0.0488(4) 0.050(3) Uani 1 1 d . .
C6 C 0.2234(9) 0.0917(10) 0.0991(4) 0.038(2) Uani 1 1 d . .
C7 C 0.3632(8) 0.0585(9) 0.3424(3) 0.034(2) Uani 1 1 d . .
C8 C 0.3772(10) 0.0108(10) 0.3915(4) 0.045(3) Uani 1 1 d . .
C9 C 0.3822(10) 0.0890(12) 0.4382(4) 0.050(3) Uani 1 1 d . .
H9 H 0.395676 0.056612 0.47158 0.06 Uiso 1 1 calc R U
C10 C 0.3673(10) 0.2157(12) 0.4355(4) 0.050(3) Uani 1 1 d . .
H10 H 0.366975 0.26906 0.466825 0.06 Uiso 1 1 calc R U
C11 C 0.3530(9) 0.2606(9) 0.3867(4) 0.042(3) Uani 1 1 d . .
C12 C 0.3512(9) 0.1862(9) 0.3396(4) 0.036(2) Uani 1 1 d . .
C13 C 0.5638(9) 0.1834(9) 0.1447(3) 0.032(2) Uani 1 1 d . .
C14 C 0.5610(10) 0.1102(9) 0.0955(4) 0.040(2) Uani 1 1 d . .
C15 C 0.5521(10) 0.1639(10) 0.0488(4) 0.043(3) Uani 1 1 d . .
H15 H 0.551917 0.114114 0.016467 0.052 Uiso 1 1 calc R U
C16 C 0.5434(11) 0.2896(11) 0.0482(4) 0.048(3) Uani 1 1 d . .
H16 H 0.5337 0.325455 0.015537 0.058 Uiso 1 1 calc R U
C17 C 0.5487(10) 0.3637(9) 0.0956(4) 0.041(3) Uani 1 1 d . .
C18 C 0.5590(9) 0.3132(9) 0.1439(3) 0.033(2) Uani 1 1 d . .
C19 C 0.6793(9) 0.2469(9) 0.3860(3) 0.034(2) Uani 1 1 d . .
C20 C 0.7028(9) 0.1988(10) 0.4345(4) 0.042(3) Uani 1 1 d . .
C21 C 0.7065(11) 0.2708(13) 0.4816(4) 0.061(4) Uani 1 1 d . .
H21 H 0.720937 0.235266 0.514239 0.074 Uiso 1 1 calc R U
C22 C 0.6889(11) 0.3959(12) 0.4810(4) 0.055(3) Uani 1 1 d . .
H22 H 0.688851 0.445594 0.513293 0.066 Uiso 1 1 calc R U
C23 C 0.6717(11) 0.4474(11) 0.4342(4) 0.053(3) Uani 1 1 d . .
C24 C 0.6619(9) 0.3764(9) 0.3852(4) 0.036(2) Uani 1 1 d . .
C25 C 1.0062(12) 0.3048(12) 0.3874(5) 0.0645(19) Uani 1 1 d . .
C26 C 1.0245(14) 0.1704(13) 0.3921(7) 0.097(5) Uani 1 1 d . .
H26A H 0.95199 0.119014 0.371573 0.145 Uiso 1 1 calc R U
H26B H 1.03091 0.154117 0.429391 0.145 Uiso 1 1 calc R U
H26C H 1.102673 0.150367 0.378433 0.145 Uiso 1 1 calc R U
C27 C 1.0206(13) 0.3877(14) 0.4368(5) 0.085(5) Uani 1 1 d . .
H27A H 1.033349 0.473765 0.428741 0.128 Uiso 1 1 calc R U
H27B H 1.094124 0.367742 0.460886 0.128 Uiso 1 1 calc R U
H27C H 0.943844 0.376631 0.453592 0.128 Uiso 1 1 calc R U
C28 C 0.9233(13) 0.1459(12) 0.1958(6) 0.073(2) Uani 1 1 d . .
C29 C 0.9077(14) 0.1120(19) 0.1385(5) 0.128(8) Uani 1 1 d . .
H29A H 0.838878 0.045809 0.128629 0.193 Uiso 1 1 calc R U
H29B H 0.986933 0.083228 0.128797 0.193 Uiso 1 1 calc R U
H29C H 0.886971 0.184438 0.119879 0.193 Uiso 1 1 calc R U
C30 C 0.9495(17) 0.0496(15) 0.2311(7) 0.117(7) Uani 1 1 d . .
H30A H 1.041533 0.049342 0.241007 0.176 Uiso 1 1 calc R U
H30B H 0.914627 -0.031178 0.213017 0.176 Uiso 1 1 calc R U
H30C H 0.910044 0.065962 0.263101 0.176 Uiso 1 1 calc R U
C31 C 1.0104(15) 0.7462(13) 0.3655(6) 0.083(2) Uani 1 1 d . .
C32 C 1.0044(17) 0.8013(15) 0.4200(6) 0.113(6) Uani 1 1 d . .
H32A H 0.936227 0.856824 0.419095 0.17 Uiso 1 1 calc R U
H32B H 1.08561 0.848197 0.434309 0.17 Uiso 1 1 calc R U
H32C H 0.987252 0.735281 0.442444 0.17 Uiso 1 1 calc R U
C33 C 1.0493(15) 0.8298(14) 0.3275(7) 0.105(6) Uani 1 1 d . .
H33A H 1.119623 0.797424 0.311289 0.158 Uiso 1 1 calc R U
H33B H 1.076789 0.91209 0.345833 0.158 Uiso 1 1 calc R U
H33C H 0.977344 0.835693 0.299839 0.158 Uiso 1 1 calc R U
C34 C 1.2218(13) 0.5553(15) 0.2338(8) 0.091(3) Uani 1 1 d . .
C35 C 1.2375(12) 0.5359(12) 0.1772(5) 0.073(4) Uani 1 1 d . .
H35A H 1.161496 0.488557 0.15725 0.11 Uiso 1 1 calc R U
H35B H 1.31184 0.490028 0.173646 0.11 Uiso 1 1 calc R U
H35C H 1.249386 0.616283 0.163105 0.11 Uiso 1 1 calc R U
C36 C 1.3317(14) 0.6090(13) 0.2709(6) 0.082(4) Uani 1 1 d . .
H36A H 1.30909 0.617327 0.30672 0.123 Uiso 1 1 calc R U
H36B H 1.359223 0.690761 0.261004 0.123 Uiso 1 1 calc R U
H36C H 1.400963 0.555094 0.269814 0.123 Uiso 1 1 calc R U
C37 C 0.8853(14) 0.5691(17) 0.1203(5) 0.088(3) Uani 1 1 d . .
C38 C 0.8955(18) 0.7059(14) 0.1196(7) 0.109(6) Uani 1 1 d . .
H38A H 0.821198 0.73011 0.097182 0.163 Uiso 1 1 calc R U
H38B H 0.972778 0.732457 0.105319 0.163 Uiso 1 1 calc R U
H38C H 0.899285 0.745171 0.155674 0.163 Uiso 1 1 calc R U
C39 C 0.8802(16) 0.4947(14) 0.0683(5) 0.095(5) Uani 1 1 d . .
H39A H 0.86603 0.406566 0.072943 0.143 Uiso 1 1 calc R U
H39B H 0.960796 0.510277 0.054647 0.143 Uiso 1 1 calc R U
H39C H 0.810596 0.518518 0.043196 0.143 Uiso 1 1 calc R U
C40 C 0.6925(12) 0.7504(11) 0.2617(6) 0.067(2) Uani 1 1 d . .
C41 C 0.6634(12) 0.8004(12) 0.3134(5) 0.066(4) Uani 1 1 d . .
H41A H 0.578645 0.766089 0.318386 0.1 Uiso 1 1 calc R U
H41B H 0.665474 0.890756 0.314737 0.1 Uiso 1 1 calc R U
H41C H 0.726566 0.7776 0.341612 0.1 Uiso 1 1 calc R U
C42 C 0.6092(12) 0.7781(12) 0.2122(5) 0.066(4) Uani 1 1 d . .
H42A H 0.607083 0.867884 0.211904 0.1 Uiso 1 1 calc R U
H42B H 0.522939 0.739634 0.211761 0.1 Uiso 1 1 calc R U
H42C H 0.643678 0.744819 0.180947 0.1 Uiso 1 1 calc R U
Ba1 Ba 0.88687(6) 0.46965(6) 0.26313(2) 0.03795(18) Uani 1 1 d . .
Cl1 Cl 0.2296(3) -0.2753(3) 0.05976(11) 0.0680(9) Uani 1 1 d . .
Cl2 Cl 0.1700(4) 0.2879(3) 0.04305(13) 0.0796(11) Uani 1 1 d . .
Cl3 Cl 0.3982(3) -0.1450(3) 0.39730(11) 0.0617(8) Uani 1 1 d . .
Cl4 Cl 0.3311(3) 0.4188(3) 0.38377(11) 0.0569(8) Uani 1 1 d . .
Cl5 Cl 0.5703(3) -0.0490(2) 0.09548(10) 0.0477(7) Uani 1 1 d . .
Cl6 Cl 0.5359(3) 0.5227(3) 0.09298(11) 0.0606(8) Uani 1 1 d . .
Cl7 Cl 0.7239(3) 0.0400(3) 0.43630(11) 0.0611(8) Uani 1 1 d . .
Cl8 Cl 0.6519(4) 0.6057(3) 0.43356(12) 0.0732(10) Uani 1 1 d . .
Fe1 Fe 0.34300(13) 0.08302(12) 0.21839(5) 0.0297(3) Uani 1 1 d . .
Fe2 Fe 0.56807(13) 0.27220(12) 0.26616(5) 0.0281(3) Uani 1 1 d . .
S1 S 0.2776(3) -0.0884(2) 0.16522(9) 0.0373(6) Uani 1 1 d . .
S2 S 0.2539(2) 0.1939(2) 0.15646(10) 0.0380(6) Uani 1 1 d . .
S3 S 0.3584(3) -0.0401(2) 0.28399(9) 0.0366(6) Uani 1 1 d . .
S4 S 0.3402(2) 0.2468(2) 0.27736(9) 0.0320(6) Uani 1 1 d . .
S5 S 0.5711(2) 0.1150(2) 0.20482(8) 0.0291(5) Uani 1 1 d . .
S6 S 0.5693(2) 0.4046(2) 0.20401(9) 0.0341(6) Uani 1 1 d . .
S7 S 0.6643(2) 0.1554(2) 0.32509(9) 0.0348(6) Uani 1 1 d . .
S8 S 0.6290(3) 0.4383(2) 0.32439(9) 0.0366(6) Uani 1 1 d . .
O1 O 0.9776(8) 0.3447(8) 0.3451(3) 0.0645(19) Uani 1 1 d . .
O2 O 0.9077(8) 0.2497(7) 0.2131(4) 0.073(2) Uani 1 1 d . .
O3 O 0.9806(9) 0.6368(8) 0.3514(4) 0.083(2) Uani 1 1 d . .
O4 O 1.1193(8) 0.5281(9) 0.2478(4) 0.091(3) Uani 1 1 d . .
O5 O 0.8760(9) 0.5185(10) 0.1599(3) 0.088(3) Uani 1 1 d . .
O6 O 0.7803(8) 0.6848(7) 0.2577(4) 0.067(2) Uani 1 1 d . .

loop_
_atom_site_aniso_label
_atom_site_aniso_U_11
_atom_site_aniso_U_22
_atom_site_aniso_U_33
_atom_site_aniso_U_23
_atom_site_aniso_U_13
_atom_site_aniso_U_12
C1 0.037(6) 0.055(7) 0.020(5) -0.002(4) 0.009(4) -0.002(5)
C2 0.035(6) 0.057(7) 0.034(6) -0.011(5) 0.007(5) 0.001(5)
C3 0.057(8) 0.091(10) 0.033(6) -0.008(6) 0.006(6) 0.012(7)
C4 0.062(9) 0.095(10) 0.026(6) 0.005(6) 0.003(5) 0.014(8)
C5 0.054(7) 0.069(8) 0.030(6) 0.010(5) 0.011(5) 0.023(6)
C6 0.035(6) 0.051(7) 0.028(5) 0.001(5) 0.006(4) 0.000(5)
C7 0.019(5) 0.053(7) 0.030(5) -0.006(4) 0.014(4) -0.009(5)
C8 0.046(7) 0.061(7) 0.030(6) 0.010(5) 0.011(5) 0.001(6)
C9 0.044(7) 0.079(9) 0.027(6) 0.011(6) 0.008(5) -0.002(6)
C10 0.037(7) 0.081(9) 0.032(6) -0.016(6) 0.020(5) 0.000(6)
C11 0.028(6) 0.048(7) 0.047(6) -0.017(5) 0.015(5) -0.015(5)
C12 0.024(5) 0.046(6) 0.038(6) -0.005(5) 0.013(4) -0.002(5)
C13 0.026(5) 0.042(6) 0.024(5) -0.001(4) 0.005(4) -0.006(4)
C14 0.035(6) 0.044(6) 0.041(6) 0.001(5) 0.011(5) -0.002(5)
C15 0.056(7) 0.055(7) 0.018(5) 0.001(5) 0.011(5) -0.003(6)
C16 0.064(8) 0.064(8) 0.016(5) 0.006(5) 0.004(5) -0.002(6)
C17 0.041(6) 0.044(6) 0.038(6) 0.012(5) 0.009(5) -0.005(5)
C18 0.034(6) 0.044(6) 0.022(5) 0.002(4) 0.010(4) 0.004(5)
C19 0.026(5) 0.051(6) 0.022(5) -0.001(4) 0.008(4) -0.009(5)
C20 0.026(6) 0.063(7) 0.035(6) 0.011(5) -0.001(4) -0.002(5)
C21 0.054(8) 0.103(11) 0.023(6) -0.010(6) 0.010(5) -0.010(7)
C22 0.056(8) 0.073(9) 0.032(6) -0.014(6) 0.011(5) -0.009(7)
C23 0.058(8) 0.067(8) 0.032(6) -0.008(5) 0.016(5) -0.013(6)
C24 0.027(6) 0.042(6) 0.037(5) -0.011(4) 0.015(4) -0.011(5)
C25 0.057(5) 0.072(5) 0.064(5) 0.020(4) -0.002(4) 0.001(4)
C26 0.062(10) 0.073(10) 0.158(16) 0.024(10) 0.013(10) 0.013(8)
C27 0.053(9) 0.128(13) 0.066(9) -0.015(9) 0.011(7) -0.021(9)
C28 0.066(5) 0.049(4) 0.102(6) -0.019(4) 0.020(4) 0.005(4)
C29 0.067(11) 0.24(2) 0.055(9) -0.070(12) 0.000(8) -0.015(12)
C30 0.113(15) 0.105(13) 0.161(17) 0.075(13) 0.055(13) 0.046(11)
C31 0.094(6) 0.051(4) 0.095(6) -0.003(4) -0.014(5) 0.007(5)
C32 0.127(15) 0.097(12) 0.094(12) -0.040(10) -0.038(11) 0.021(11)
C33 0.088(12) 0.089(12) 0.134(15) 0.014(11) 0.020(11) -0.031(10)
C34 0.036(4) 0.102(6) 0.143(8) 0.030(6) 0.034(5) 0.001(4)
C35 0.060(9) 0.067(9) 0.099(11) 0.000(8) 0.026(8) 0.027(7)
C36 0.087(12) 0.068(9) 0.098(11) 0.008(8) 0.027(9) 0.027(8)
C37 0.083(6) 0.140(8) 0.056(5) 0.041(5) 0.029(4) 0.033(5)
C38 0.149(17) 0.078(11) 0.117(14) 0.025(10) 0.065(12) 0.027(11)
C39 0.132(15) 0.096(12) 0.061(9) 0.005(8) 0.025(9) 0.003(10)
C40 0.057(5) 0.044(4) 0.101(6) 0.000(4) 0.012(4) 0.018(3)
C41 0.062(9) 0.070(9) 0.068(9) -0.004(7) 0.009(7) 0.021(7)
C42 0.058(9) 0.079(9) 0.063(8) 0.015(7) 0.000(7) 0.023(7)
Ba1 0.0378(4) 0.0401(4) 0.0371(3) 0.0013(3) 0.0111(3) 0.0035(3)
Cl1 0.097(3) 0.0557(19) 0.0461(17) -0.0206(14) 0.0129(17) -0.0012(17)
Cl2 0.110(3) 0.082(2) 0.0520(19) 0.0256(17) 0.0049(19) 0.034(2)
Cl3 0.078(2) 0.068(2) 0.0441(16) 0.0240(14) 0.0166(15) 0.0045(17)
Cl4 0.061(2) 0.0553(18) 0.0548(17) -0.0221(14) 0.0275(15) -0.0001(15)
Cl5 0.0607(19) 0.0453(16) 0.0352(14) -0.0128(11) 0.0126(13) 0.0007(13)
Cl6 0.091(2) 0.0502(17) 0.0434(16) 0.0169(13) 0.0110(15) 0.0095(16)
Cl7 0.061(2) 0.080(2) 0.0456(16) 0.0246(15) 0.0072(14) 0.0075(17)
Cl8 0.108(3) 0.0574(19) 0.0487(17) -0.0285(15) 0.0233(18) -0.0136(19)
Fe1 0.0324(8) 0.0307(8) 0.0245(7) -0.0032(6) 0.0055(6) -0.0020(6)
Fe2 0.0321(8) 0.0309(7) 0.0206(6) -0.0039(5) 0.0078(6) -0.0016(6)
S1 0.0471(17) 0.0343(14) 0.0278(12) -0.0053(10) 0.0052(11) -0.0043(12)
S2 0.0372(15) 0.0401(15) 0.0357(14) 0.0019(11) 0.0028(11) 0.0036(12)
S3 0.0458(16) 0.0358(14) 0.0279(13) -0.0003(10) 0.0100(11) -0.0019(12)
S4 0.0337(14) 0.0318(13) 0.0303(12) -0.0049(10) 0.0110(11) -0.0008(11)
S5 0.0326(14) 0.0312(13) 0.0227(11) -0.0032(9) 0.0070(10) -0.0010(10)
S6 0.0437(16) 0.0331(14) 0.0259(12) 0.0001(10) 0.0101(11) 0.0005(11)
S7 0.0391(15) 0.0389(14) 0.0249(12) -0.0027(10) 0.0036(11) 0.0024(12)
S8 0.0480(17) 0.0337(14) 0.0258(12) -0.0100(10) 0.0105(11) -0.0060(12)
O1 0.057(5) 0.072(5) 0.064(5) 0.020(4) -0.002(4) 0.001(4)
O2 0.066(5) 0.049(4) 0.102(6) -0.019(4) 0.020(4) 0.005(4)
O3 0.094(6) 0.051(4) 0.095(6) -0.003(4) -0.014(5) 0.007(5)
O4 0.036(4) 0.102(6) 0.143(8) 0.030(6) 0.034(5) 0.001(4)
O5 0.083(6) 0.140(8) 0.056(5) 0.041(5) 0.029(4) 0.033(5)
O6 0.057(5) 0.044(4) 0.101(6) 0.000(4) 0.012(4) 0.018(3)

loop_
_atom_type_symbol
_atom_type_description
_atom_type_scat_dispersion_real
_atom_type_scat_dispersion_imag
_atom_type_scat_source
C C 0.0033 0.0016 'International Tables Vol C Tables 4.2.6.8 and 6.1.1.4'
H H 0 0 'International Tables Vol C Tables 4.2.6.8 and 6.1.1.4'
Ba Ba -0.3244 2.2819 'International Tables Vol C Tables 4.2.6.8 and 6.1.1.4'
Cl Cl 0.1484 0.1585 'International Tables Vol C Tables 4.2.6.8 and 6.1.1.4'
Fe Fe 0.3463 0.8444 'International Tables Vol C Tables 4.2.6.8 and 6.1.1.4'
S S 0.1246 0.1234 'International Tables Vol C Tables 4.2.6.8 and 6.1.1.4'
O O 0.0106 0.006 'International Tables Vol C Tables 4.2.6.8 and 6.1.1.4'

loop_
_exptl_crystal_face_index_h
_exptl_crystal_face_index_k
_exptl_crystal_face_index_l
_exptl_crystal_face_perp_dist
0 0 1 0.213
0 2 -1 0.159
0 -3 2 0.161
0 0 -1 0.16
-6 1 2 0.091
10 -2 -3 0.054

loop_
_geom_angle_atom_site_label_1
_geom_angle_atom_site_label_2
_geom_angle_atom_site_label_3
_geom_angle
C2 C1 C6 119.6(9)
C2 C1 S1 121.6(8)
C6 C1 S1 118.8(7)
C3 C2 C1 120.9(11)
C3 C2 Cl1 119.5(8)
C1 C2 Cl1 119.6(8)
C4 C3 C2 119.5(11)
C4 C3 H3 120.2
C2 C3 H3 120.2
C3 C4 C5 121.4(11)
C3 C4 H4 119.3
C5 C4 H4 119.3
C4 C5 C6 120.5(11)
C4 C5 Cl2 119.8(9)
C6 C5 Cl2 119.7(8)
C5 C6 C1 118.1(9)
C5 C6 S2 122.1(8)
C1 C6 S2 119.7(7)
C8 C7 C12 119.8(9)
C8 C7 S3 120.2(8)
C12 C7 S3 120.0(7)
C7 C8 C9 120.4(10)
C7 C8 Cl3 121.6(8)
C9 C8 Cl3 117.9(8)
C8 C9 C10 119.9(10)
C8 C9 H9 120.1
C10 C9 H9 120.1
C11 C10 C9 118.6(9)
C11 C10 H10 120.7
C9 C10 H10 120.7
C10 C11 C12 123.0(10)
C10 C11 Cl4 118.3(8)
C12 C11 Cl4 118.7(8)
C11 C12 C7 118.2(9)
C11 C12 S4 122.4(8)
C7 C12 S4 119.4(7)
C18 C13 C14 118.3(8)
C18 C13 S5 120.6(7)
C14 C13 S5 121.1(7)
C15 C14 C13 120.7(9)
C15 C14 Cl5 120.1(8)
C13 C14 Cl5 119.2(8)
C14 C15 C16 120.6(9)
C14 C15 H15 119.7
C16 C15 H15 119.7
C15 C16 C17 119.9(9)
C15 C16 H16 120
C17 C16 H16 120
C16 C17 C18 121.3(10)
C16 C17 Cl6 118.4(8)
C18 C17 Cl6 120.3(8)
C17 C18 C13 119.1(8)
C17 C18 S6 122.2(8)
C13 C18 S6 118.7(7)
C20 C19 C24 118.9(9)
C20 C19 S7 122.9(8)
C24 C19 S7 118.2(7)
C21 C20 C19 121.8(11)
C21 C20 Cl7 118.6(9)
C19 C20 Cl7 119.5(8)
C20 C21 C22 119.5(11)
C20 C21 H21 120.3
C22 C21 H21 120.3
C23 C22 C21 120.2(10)
C23 C22 H22 119.9
C21 C22 H22 119.9
C22 C23 C24 122.1(11)
C22 C23 Cl8 120.2(9)
C24 C23 Cl8 117.6(9)
C23 C24 C19 117.4(9)
C23 C24 S8 123.1(8)
C19 C24 S8 119.6(7)
O1 C25 C27 120.2(13)
O1 C25 C26 122.3(13)
C27 C25 C26 117.5(13)
C25 C26 H26A 109.5
C25 C26 H26B 109.5
H26A C26 H26B 109.5
C25 C26 H26C 109.5
H26A C26 H26C 109.5
H26B C26 H26C 109.5
C25 C27 H27A 109.5
C25 C27 H27B 109.5
H27A C27 H27B 109.5
C25 C27 H27C 109.5
H27A C27 H27C 109.5
H27B C27 H27C 109.5
O2 C28 C30 121.1(15)
O2 C28 C29 120.4(15)
C30 C28 C29 118.4(14)
C28 C29 H29A 109.5
C28 C29 H29B 109.5
H29A C29 H29B 109.5
C28 C29 H29C 109.5
H29A C29 H29C 109.5
H29B C29 H29C 109.5
C28 C30 H30A 109.5
C28 C30 H30B 109.5
H30A C30 H30B 109.5
C28 C30 H30C 109.5
H30A C30 H30C 109.5
H30B C30 H30C 109.5
O3 C31 C33 120.0(15)
O3 C31 C32 122.6(16)
C33 C31 C32 117.4(14)
C31 C32 H32A 109.5
C31 C32 H32B 109.5
H32A C32 H32B 109.5
C31 C32 H32C 109.5
H32A C32 H32C 109.5
H32B C32 H32C 109.5
C31 C33 H33A 109.5
C31 C33 H33B 109.5
H33A C33 H33B 109.5
C31 C33 H33C 109.5
H33A C33 H33C 109.5
H33B C33 H33C 109.5
O4 C34 C36 122.4(17)
O4 C34 C35 120.2(15)
C36 C34 C35 117.4(12)
C34 C35 H35A 109.5
C34 C35 H35B 109.5
H35A C35 H35B 109.5
C34 C35 H35C 109.5
H35A C35 H35C 109.5
H35B C35 H35C 109.5
C34 C36 H36A 109.5
C34 C36 H36B 109.5
H36A C36 H36B 109.5
C34 C36 H36C 109.5
H36A C36 H36C 109.5
H36B C36 H36C 109.5
O5 C37 C38 123.1(15)
O5 C37 C39 120.4(16)
C38 C37 C39 116.4(12)
C37 C38 H38A 109.5
C37 C38 H38B 109.5
H38A C38 H38B 109.5
C37 C38 H38C 109.5
H38A C38 H38C 109.5
H38B C38 H38C 109.5
C37 C39 H39A 109.5
C37 C39 H39B 109.5
H39A C39 H39B 109.5
C37 C39 H39C 109.5
H39A C39 H39C 109.5
H39B C39 H39C 109.5
O6 C40 C41 122.1(12)
O6 C40 C42 119.4(12)
C41 C40 C42 118.5(11)
C40 C41 H41A 109.5
C40 C41 H41B 109.5
H41A C41 H41B 109.5
C40 C41 H41C 109.5
H41A C41 H41C 109.5
H41B C41 H41C 109.5
C40 C42 H42A 109.5
C40 C42 H42B 109.5
H42A C42 H42B 109.5
C40 C42 H42C 109.5
H42A C42 H42C 109.5
H42B C42 H42C 109.5
O4 Ba1 O2 86.6(3)
O4 Ba1 O6 103.2(3)
O2 Ba1 O6 145.7(3)
O4 Ba1 O1 89.2(3)
O2 Ba1 O1 79.1(3)
O6 Ba1 O1 133.0(3)
O4 Ba1 O5 73.3(3)
O2 Ba1 O5 76.9(3)
O6 Ba1 O5 74.7(3)
O1 Ba1 O5 150.9(3)
O4 Ba1 O3 77.5(3)
O2 Ba1 O3 145.3(3)
O6 Ba1 O3 68.7(3)
O1 Ba1 O3 70.2(3)
O5 Ba1 O3 125.6(3)
O4 Ba1 S8 160.4(3)
O2 Ba1 S8 106.63(19)
O6 Ba1 S8 74.24(19)
O1 Ba1 S8 79.49(18)
O5 Ba1 S8 123.2(2)
O3 Ba1 S8 83.6(2)
O4 Ba1 S6 145.9(2)
O2 Ba1 S6 81.77(19)
O6 Ba1 S6 71.79(18)
O1 Ba1 S6 119.47(18)
O5 Ba1 S6 72.9(2)
O3 Ba1 S6 127.3(2)
S8 Ba1 S6 52.60(6)
O4 Ba1 Fe2 160.2(2)
O2 Ba1 Fe2 73.83(19)
O6 Ba1 Fe2 94.64(18)
O1 Ba1 Fe2 84.80(17)
O5 Ba1 Fe2 103.9(2)
O3 Ba1 Fe2 117.6(2)
S8 Ba1 Fe2 34.96(4)
S6 Ba1 Fe2 34.67(4)
S1 Fe1 S2 89.33(10)
S1 Fe1 S3 85.92(10)
S2 Fe1 S3 159.16(12)
S1 Fe1 S4 160.32(11)
S2 Fe1 S4 87.78(10)
S3 Fe1 S4 89.90(10)
S1 Fe1 S5 101.41(10)
S2 Fe1 S5 100.06(10)
S3 Fe1 S5 100.76(10)
S4 Fe1 S5 98.27(9)
S5 Fe2 S6 89.96(9)
S5 Fe2 S8 162.01(11)
S6 Fe2 S8 85.79(10)
S5 Fe2 S7 87.25(10)
S6 Fe2 S7 152.75(11)
S8 Fe2 S7 88.56(10)
S5 Fe2 S4 99.30(9)
S6 Fe2 S4 102.68(10)
S8 Fe2 S4 98.68(10)
S7 Fe2 S4 104.52(10)
S5 Fe2 Ba1 103.29(8)
S6 Fe2 Ba1 63.21(7)
S8 Fe2 Ba1 59.30(7)
S7 Fe2 Ba1 91.10(8)
S4 Fe2 Ba1 153.07(7)
C1 S1 Fe1 104.4(3)
C6 S2 Fe1 104.7(4)
C7 S3 Fe1 105.4(4)
C12 S4 Fe1 105.2(3)
C12 S4 Fe2 100.6(3)
Fe1 S4 Fe2 81.30(9)
C13 S5 Fe2 104.7(3)
C13 S5 Fe1 103.7(3)
Fe2 S5 Fe1 81.04(8)
C18 S6 Fe2 105.8(3)
C18 S6 Ba1 110.9(3)
Fe2 S6 Ba1 82.12(8)
C19 S7 Fe2 104.3(4)
C24 S8 Fe2 104.1(3)
C24 S8 Ba1 112.2(3)
Fe2 S8 Ba1 85.74(8)
C25 O1 Ba1 167.3(9)
C28 O2 Ba1 172.6(10)
C31 O3 Ba1 143.3(10)
C34 O4 Ba1 171.6(12)
C37 O5 Ba1 163.2(12)
C40 O6 Ba1 152.7(9)

loop_
_geom_bond_atom_site_label_1
_geom_bond_atom_site_label_2
_geom_bond_distance
C1 C2 1.405(13)
C1 C6 1.411(14)
C1 S1 1.768(9)
C2 C3 1.382(15)
C2 Cl1 1.752(11)
C3 C4 1.368(16)
C3 H3 0.95
C4 C5 1.386(15)
C4 H4 0.95
C5 C6 1.409(13)
C5 Cl2 1.738(12)
C6 S2 1.744(10)
C7 C8 1.396(13)
C7 C12 1.412(14)
C7 S3 1.758(9)
C8 C9 1.399(14)
C8 Cl3 1.743(11)
C9 C10 1.407(15)
C9 H9 0.95
C10 C11 1.374(15)
C10 H10 0.95
C11 C12 1.392(13)
C11 Cl4 1.762(11)
C12 S4 1.770(10)
C13 C18 1.420(13)
C13 C14 1.427(13)
C13 S5 1.762(9)
C14 C15 1.372(13)
C14 Cl5 1.743(10)
C15 C16 1.380(14)
C15 H15 0.95
C16 C17 1.390(13)
C16 H16 0.95
C17 C18 1.391(13)
C17 Cl6 1.753(10)
C18 S6 1.746(9)
C19 C20 1.387(13)
C19 C24 1.437(14)
C19 S7 1.760(9)
C20 C21 1.375(14)
C20 Cl7 1.764(11)
C21 C22 1.391(17)
C21 H21 0.95
C22 C23 1.360(15)
C22 H22 0.95
C23 C24 1.405(13)
C23 Cl8 1.753(12)
C24 S8 1.752(10)
C25 O1 1.210(13)
C25 C27 1.473(17)
C25 C26 1.504(17)
C26 H26A 0.98
C26 H26B 0.98
C26 H26C 0.98
C27 H27A 0.98
C27 H27B 0.98
C27 H27C 0.98
C28 O2 1.210(13)
C28 C30 1.460(19)
C28 C29 1.466(18)
C29 H29A 0.98
C29 H29B 0.98
C29 H29C 0.98
C30 H30A 0.98
C30 H30B 0.98
C30 H30C 0.98
C31 O3 1.220(15)
C31 C33 1.47(2)
C31 C32 1.48(2)
C32 H32A 0.98
C32 H32B 0.98
C32 H32C 0.98
C33 H33A 0.98
C33 H33B 0.98
C33 H33C 0.98
C34 O4 1.220(14)
C34 C36 1.45(2)
C34 C35 1.48(2)
C35 H35A 0.98
C35 H35B 0.98
C35 H35C 0.98
C36 H36A 0.98
C36 H36B 0.98
C36 H36C 0.98
C37 O5 1.206(14)
C37 C38 1.49(2)
C37 C39 1.491(19)
C38 H38A 0.98
C38 H38B 0.98
C38 H38C 0.98
C39 H39A 0.98
C39 H39B 0.98
C39 H39C 0.98
C40 O6 1.231(13)
C40 C41 1.471(17)
C40 C42 1.511(17)
C41 H41A 0.98
C41 H41B 0.98
C41 H41C 0.98
C42 H42A 0.98
C42 H42B 0.98
C42 H42C 0.98
Ba1 O4 2.603(8)
Ba1 O2 2.658(8)
Ba1 O6 2.687(7)
Ba1 O1 2.707(8)
Ba1 O5 2.730(8)
Ba1 O3 2.797(9)
Ba1 S8 3.359(3)
Ba1 S6 3.511(3)
Ba1 Fe2 3.8956(17)
Fe1 S1 2.221(3)
Fe1 S2 2.228(3)
Fe1 S3 2.233(3)
Fe1 S4 2.241(3)
Fe1 S5 2.508(3)
Fe2 S5 2.228(2)
Fe2 S6 2.237(3)
Fe2 S8 2.239(3)
Fe2 S7 2.248(3)
Fe2 S4 2.485(3)

loop_
_geom_torsion_atom_site_label_1
_geom_torsion_atom_site_label_2
_geom_torsion_atom_site_label_3
_geom_torsion_atom_site_label_4
_geom_torsion
C6 C1 C2 C3 0.5(15)
S1 C1 C2 C3 179.3(9)
C6 C1 C2 Cl1 178.2(8)
S1 C1 C2 Cl1 -3.0(12)
C1 C2 C3 C4 -0.7(17)
Cl1 C2 C3 C4 -178.4(9)
C2 C3 C4 C5 0.2(19)
C3 C4 C5 C6 0.6(18)
C3 C4 C5 Cl2 -179.7(10)
C4 C5 C6 C1 -0.8(16)
Cl2 C5 C6 C1 179.5(8)
C4 C5 C6 S2 179.4(9)
Cl2 C5 C6 S2 -0.4(13)
C2 C1 C6 C5 0.2(15)
S1 C1 C6 C5 -178.6(8)
C2 C1 C6 S2 -179.9(7)
S1 C1 C6 S2 1.3(12)
C12 C7 C8 C9 -1.3(15)
S3 C7 C8 C9 179.4(8)
C12 C7 C8 Cl3 -177.6(7)
S3 C7 C8 Cl3 3.2(12)
C7 C8 C9 C10 2.9(16)
Cl3 C8 C9 C10 179.3(8)
C8 C9 C10 C11 -2.6(16)
C9 C10 C11 C12 0.8(16)
C9 C10 C11 Cl4 178.7(8)
C10 C11 C12 C7 0.7(15)
Cl4 C11 C12 C7 -177.2(7)
C10 C11 C12 S4 -177.0(8)
Cl4 C11 C12 S4 5.1(12)
C8 C7 C12 C11 -0.4(14)
S3 C7 C12 C11 178.8(7)
C8 C7 C12 S4 177.4(7)
S3 C7 C12 S4 -3.4(11)
C18 C13 C14 C15 -0.9(14)
S5 C13 C14 C15 178.3(8)
C18 C13 C14 Cl5 178.6(7)
S5 C13 C14 Cl5 -2.1(12)
C13 C14 C15 C16 -1.2(16)
Cl5 C14 C15 C16 179.3(8)
C14 C15 C16 C17 2.6(17)
C15 C16 C17 C18 -1.9(17)
C15 C16 C17 Cl6 -179.5(8)
C16 C17 C18 C13 -0.1(15)
Cl6 C17 C18 C13 177.3(7)
C16 C17 C18 S6 178.6(8)
Cl6 C17 C18 S6 -3.9(12)
C14 C13 C18 C17 1.5(14)
S5 C13 C18 C17 -177.7(7)
C14 C13 C18 S6 -177.3(7)
S5 C13 C18 S6 3.5(11)
C24 C19 C20 C21 1.7(15)
S7 C19 C20 C21 -176.0(8)
C24 C19 C20 Cl7 179.8(7)
S7 C19 C20 Cl7 2.1(12)
C19 C20 C21 C22 -1.3(17)
Cl7 C20 C21 C22 -179.4(9)
C20 C21 C22 C23 -1.8(18)
C21 C22 C23 C24 4.7(18)
C21 C22 C23 Cl8 -179.1(9)
C22 C23 C24 C19 -4.2(16)
Cl8 C23 C24 C19 179.5(7)
C22 C23 C24 S8 175.5(9)
Cl8 C23 C24 S8 -0.8(13)
C20 C19 C24 C23 1.0(14)
S7 C19 C24 C23 178.8(8)
C20 C19 C24 S8 -178.7(7)
S7 C19 C24 S8 -0.9(11)
C2 C1 S1 Fe1 168.2(8)
C6 C1 S1 Fe1 -13.0(9)
C5 C6 S2 Fe1 -169.0(8)
C1 C6 S2 Fe1 11.1(9)
C8 C7 S3 Fe1 -177.8(7)
C12 C7 S3 Fe1 3.0(8)
C11 C12 S4 Fe1 179.6(7)
C7 C12 S4 Fe1 1.9(8)
C11 C12 S4 Fe2 95.9(8)
C7 C12 S4 Fe2 -81.8(7)
C18 C13 S5 Fe2 0.6(8)
C14 C13 S5 Fe2 -178.6(7)
C18 C13 S5 Fe1 84.7(8)
C14 C13 S5 Fe1 -94.5(8)
C17 C18 S6 Fe2 175.6(8)
C13 C18 S6 Fe2 -5.6(8)
C17 C18 S6 Ba1 -97.0(8)
C13 C18 S6 Ba1 81.8(8)
C20 C19 S7 Fe2 162.5(8)
C24 C19 S7 Fe2 -15.2(8)
C23 C24 S8 Fe2 -163.1(8)
C19 C24 S8 Fe2 16.6(8)
C23 C24 S8 Ba1 105.8(8)
C19 C24 S8 Ba1 -74.6(8)
C27 C25 O1 Ba1 -30(5)
C26 C25 O1 Ba1 148(3)
C33 C31 O3 Ba1 -25(3)
C32 C31 O3 Ba1 152.4(12)
C38 C37 O5 Ba1 -23(4)
C39 C37 O5 Ba1 161(3)
C41 C40 O6 Ba1 76(2)
C42 C40 O6 Ba1 -103(2)
